data_7042296
loop_
_publ_author_name
'Szkop, Kevin M.'
'Stephan, Douglas W.'

_publ_section_title
;
 Metal-free pincer ligand chemistry polycationic phosphonium Lewis acids.
;
_journal_issue 12
_journal_name_full 'Dalton transactions (Cambridge, England : 2003)'
_journal_page_first 3921
_journal_page_last 3928
_journal_paper_doi 10.1039/c7dt00441a
_journal_volume 46
_journal_year 2017
_chemical_formula_sum 'C33 H30 F7 N O3 P2 S'
_chemical_formula_weight 715.58
_space_group_crystal_system orthorhombic
_space_group_IT_number 61
_space_group_name_Hall '-P 2ac 2ab'
_space_group_name_H-M_alt 'P b c a'
_symmetry_space_group_name_Hall '-P 2ac 2ab'
_symmetry_space_group_name_H-M 'P b c a'
_atom_sites_solution_hydrogens geom
_atom_sites_solution_primary direct
_atom_sites_solution_secondary difmap
_audit_creation_method SHELXL-2014/7
_audit_update_record
;
2017-02-27 deposited with the CCDC.
2017-03-01 downloaded from the CCDC.
;
_cell_angle_alpha 90
_cell_angle_beta 90
_cell_angle_gamma 90
_cell_formula_units_Z 8
_cell_length_a 16.7886(16)
_cell_length_b 16.6604(15)
_cell_length_c 27.550(2)
_cell_measurement_reflns_used 6492
_cell_measurement_temperature 150(2)
_cell_measurement_theta_max 20.56
_cell_measurement_theta_min 2.44
_cell_volume 7705.9(12)
_computing_cell_refinement 'Bruker SAINT'
_computing_data_collection 'Bruker APEX2'
_computing_data_reduction 'Bruker SAINT'
_computing_molecular_graphics 'Bruker SHELXTL'
_computing_publication_material 'Bruker SHELXTL'
_computing_structure_refinement 'SHELXL-2014/7 (Sheldrick, 2014)'
_computing_structure_solution 'SHELXS-97 (Sheldrick, 2008)'
_diffrn_ambient_temperature 150(2)
_diffrn_measured_fraction_theta_full 0.999
_diffrn_measured_fraction_theta_max 0.999
_diffrn_measurement_device_type 'Bruker APEX-II CCD'
_diffrn_measurement_method '\f and \w scans'
_diffrn_radiation_type MoK\a
_diffrn_radiation_wavelength 0.71073
_diffrn_reflns_av_R_equivalents 0.0639
_diffrn_reflns_av_unetI/netI 0.0483
_diffrn_reflns_Laue_measured_fraction_full 0.999
_diffrn_reflns_Laue_measured_fraction_max 0.999
_diffrn_reflns_limit_h_max 15
_diffrn_reflns_limit_h_min -18
_diffrn_reflns_limit_k_max 17
_diffrn_reflns_limit_k_min -18
_diffrn_reflns_limit_l_max 30
_diffrn_reflns_limit_l_min -30
_diffrn_reflns_number 35388
_diffrn_reflns_point_group_measured_fraction_full 0.999
_diffrn_reflns_point_group_measured_fraction_max 0.999
_diffrn_reflns_theta_full 23.255
_diffrn_reflns_theta_max 23.255
_diffrn_reflns_theta_min 1.912
_exptl_absorpt_coefficient_mu 0.231
_exptl_absorpt_correction_type none
_exptl_crystal_colour colourless
_exptl_crystal_density_diffrn 1.234
_exptl_crystal_density_meas ?
_exptl_crystal_description block
_exptl_crystal_F_000 2944
_exptl_crystal_size_max 0.150
_exptl_crystal_size_mid 0.150
_exptl_crystal_size_min 0.080
_refine_diff_density_max 0.551
_refine_diff_density_min -0.509
_refine_diff_density_rms 0.055
_refine_ls_extinction_method none
_refine_ls_goodness_of_fit_ref 1.035
_refine_ls_hydrogen_treatment constr
_refine_ls_matrix_type full
_refine_ls_number_parameters 425
_refine_ls_number_reflns 5536
_refine_ls_number_restraints 3
_refine_ls_restrained_S_all 1.034
_refine_ls_R_factor_all 0.1026
_refine_ls_R_factor_gt 0.0630
_refine_ls_shift/su_max 0.001
_refine_ls_shift/su_mean 0.000
_refine_ls_structure_factor_coef Fsqd
_refine_ls_weighting_details 'w=1/[\s^2^(Fo^2^)+(0.0611P)^2^+14.4529P] where P=(Fo^2^+2Fc^2^)/3'
_refine_ls_weighting_scheme calc
_refine_ls_wR_factor_gt 0.1467
_refine_ls_wR_factor_ref 0.1665
_reflns_Friedel_coverage 0.000
_reflns_number_gt 3543
_reflns_number_total 5536
_reflns_threshold_expression 'I > 2\s(I)'
_cod_data_source_file c7dt00441a2.cif
_cod_data_source_block pbca_sq
_cod_depositor_comments
;
The following automatic conversions were performed:

'_exptl_crystal_density_meas' value 'not measured' was changed to '?'
- the value is perceived as not measured.

Automatic conversion script
Id: cif_fix_values 4973 2017-02-22 13:04:09Z antanas 

 Adding full bibliography for 7042293--7042297.cif.
;
_cod_database_code 7042296
_shelx_shelxl_version_number 2014/7
_shelx_space_group_comment
;
The symmetry employed for this shelxl refinement is uniquely defined
by the following loop, which should always be used as a source of
symmetry information in preference to the above space-group names.
They are only intended as comments.
;
_shelx_estimated_absorpt_t_min 0.966
_shelx_estimated_absorpt_t_max 0.982

loop_
_space_group_symop_operation_xyz
'x, y, z'
'-x+1/2, -y, z+1/2'
'-x, y+1/2, -z+1/2'
'x+1/2, -y+1/2, -z'
'-x, -y, -z'
'x-1/2, y, -z-1/2'
'x, -y-1/2, z-1/2'
'-x-1/2, y-1/2, z'

loop_
_atom_site_label
_atom_site_type_symbol
_atom_site_fract_x
_atom_site_fract_y
_atom_site_fract_z
_atom_site_U_iso_or_equiv
_atom_site_adp_type
_atom_site_occupancy
_atom_site_site_symmetry_order
_atom_site_calc_flag
_atom_site_refinement_flags_posn
_atom_site_refinement_flags_adp
P1 P 0.82519(7) 1.03224(6) 0.11912(4) 0.0349(3) Uani 1 1 d . .
F1 F 0.75607(16) 0.9421(2) 0.34935(9) 0.0652(8) Uani 1 1 d . .
N1 N 0.7680(2) 0.9606(2) 0.23486(11) 0.0358(9) Uani 1 1 d . .
C1A C 0.7326(3) 0.8998(3) 0.26017(15) 0.0441(12) Uani 1 1 d . .
C1 C 0.7319(3) 1.0424(3) 0.23475(16) 0.0463(12) Uani 1 1 d . .
H1A H 0.7023 1.0507 0.2650 0.069 Uiso 1 1 calc R U
H1B H 0.6955 1.0474 0.2071 0.069 Uiso 1 1 calc R U
H1C H 0.7741 1.0828 0.2321 0.069 Uiso 1 1 calc R U
C2 C 0.7687(4) 0.8249(3) 0.26109(17) 0.0568(14) Uani 1 1 d . .
H2 H 0.7437 0.7819 0.2778 0.068 Uiso 1 1 calc R U
C22 C 0.5985(4) 1.1091(3) 0.3509(2) 0.0720(17) Uani 1 1 d . .
H22 H 0.5486 1.0859 0.3425 0.086 Uiso 1 1 calc R U
C21 C 0.6641(3) 1.0606(3) 0.35750(16) 0.0568(14) Uani 1 1 d . .
C3 C 0.8394(4) 0.8124(3) 0.23832(19) 0.0658(16) Uani 1 1 d . .
H3 H 0.8654 0.7619 0.2406 0.079 Uiso 1 1 calc R U
C4 C 0.8729(3) 0.8741(3) 0.21171(16) 0.0510(13) Uani 1 1 d . .
H4 H 0.9216 0.8655 0.1950 0.061 Uiso 1 1 calc R U
C25 C 0.7403(5) 1.1809(5) 0.3761(2) 0.099(2) Uani 1 1 d . U
H25 H 0.7892 1.2056 0.3850 0.119 Uiso 1 1 calc R U
C1B C 0.8362(3) 0.9479(3) 0.20917(14) 0.0365(11) Uani 1 1 d . .
C24 C 0.6744(6) 1.2254(5) 0.3692(3) 0.105(3) Uani 1 1 d . U
H24 H 0.6769 1.2820 0.3735 0.126 Uiso 1 1 calc R U
C23 C 0.6051(5) 1.1913(4) 0.3563(2) 0.095(2) Uani 1 1 d . .
H23 H 0.5597 1.2242 0.3509 0.114 Uiso 1 1 calc R U
C26 C 0.7357(4) 1.0966(4) 0.3700(2) 0.0833(19) Uani 1 1 d . U
H26 H 0.7819 1.0646 0.3746 0.100 Uiso 1 1 calc R U
C11 C 0.6492(3) 0.8863(3) 0.40028(16) 0.0455(12) Uani 1 1 d . .
C12 C 0.5942(3) 0.8244(3) 0.40127(17) 0.0512(13) Uani 1 1 d . .
H12 H 0.5594 0.8162 0.3745 0.061 Uiso 1 1 calc R U
C13 C 0.5898(3) 0.7741(3) 0.44160(19) 0.0618(15) Uani 1 1 d . .
H13 H 0.5528 0.7310 0.4422 0.074 Uiso 1 1 calc R U
C14 C 0.6393(4) 0.7872(4) 0.4805(2) 0.0698(17) Uani 1 1 d . .
H14 H 0.6356 0.7533 0.5082 0.084 Uiso 1 1 calc R U
C15 C 0.6936(4) 0.8479(4) 0.48008(19) 0.0784(18) Uani 1 1 d . .
H15 H 0.7275 0.8562 0.5073 0.094 Uiso 1 1 calc R U
C16 C 0.6993(4) 0.8978(3) 0.43979(19) 0.0675(16) Uani 1 1 d . .
H16 H 0.7376 0.9398 0.4393 0.081 Uiso 1 1 calc R U
C33 C 0.6287(4) 1.1677(4) 0.0893(2) 0.0756(18) Uani 1 1 d . .
H33 H 0.5764 1.1588 0.0774 0.091 Uiso 1 1 calc R U
C222 C 0.6555(3) 0.9134(3) 0.28603(16) 0.0499(13) Uani 1 1 d . .
H22A H 0.6265 0.8617 0.2867 0.060 Uiso 1 1 calc R U
H22B H 0.6235 0.9510 0.2662 0.060 Uiso 1 1 calc R U
C31 C 0.7569(3) 1.1158(3) 0.11262(15) 0.0423(12) Uani 1 1 d . .
C41 C 0.8488(3) 0.9702(2) 0.06725(15) 0.0381(11) Uani 1 1 d . .
C46 C 0.9275(3) 0.9588(3) 0.05338(16) 0.0484(12) Uani 1 1 d . .
H46 H 0.9692 0.9838 0.0711 0.058 Uiso 1 1 calc R U
C45 C 0.9455(4) 0.9105(3) 0.01338(19) 0.0652(16) Uani 1 1 d . .
H45 H 0.9994 0.9011 0.0044 0.078 Uiso 1 1 calc R U
C36 C 0.7817(3) 1.1933(3) 0.12244(18) 0.0581(14) Uani 1 1 d . .
H36 H 0.8345 1.2029 0.1334 0.070 Uiso 1 1 calc R U
C42 C 0.7886(3) 0.9339(3) 0.04035(17) 0.0540(13) Uani 1 1 d . .
H42 H 0.7346 0.9412 0.0496 0.065 Uiso 1 1 calc R U
C44 C 0.8843(6) 0.8767(3) -0.0129(2) 0.079(2) Uani 1 1 d . .
H44 H 0.8962 0.8452 -0.0407 0.095 Uiso 1 1 calc R U
C32 C 0.6794(3) 1.1040(3) 0.09663(18) 0.0570(14) Uani 1 1 d . .
H32 H 0.6611 1.0510 0.0906 0.068 Uiso 1 1 calc R U
C34 C 0.6541(5) 1.2444(4) 0.0994(2) 0.080(2) Uani 1 1 d . .
H34 H 0.6192 1.2887 0.0945 0.097 Uiso 1 1 calc R U
C35 C 0.7293(5) 1.2568(3) 0.1162(2) 0.0802(19) Uani 1 1 d . .
H35 H 0.7461 1.3098 0.1239 0.096 Uiso 1 1 calc R U
C43 C 0.8067(5) 0.8876(3) 0.0005(2) 0.0734(18) Uani 1 1 d . .
H43 H 0.7653 0.8633 -0.0178 0.088 Uiso 1 1 calc R U
C111 C 0.8715(3) 1.0123(3) 0.17816(15) 0.0387(11) Uani 1 1 d . .
H11A H 0.9281 0.9985 0.1724 0.046 Uiso 1 1 calc R U
H11B H 0.8708 1.0629 0.1970 0.046 Uiso 1 1 calc R U
C1T C 0.5258(5) 0.6110(5) 0.3003(4) 0.148(5) Uani 1 1 d . .
P2 P 0.65769(8) 0.95260(8) 0.34833(4) 0.0463(4) Uani 1 1 d . .
F2 F 0.55835(14) 0.95587(15) 0.34448(9) 0.0473(7) Uani 1 1 d . .
F3 F 0.90234(14) 1.09128(13) 0.10818(8) 0.0441(6) Uani 1 1 d . .
F4 F 0.74878(14) 0.97093(13) 0.13279(8) 0.0404(6) Uani 1 1 d . .
S1 S 0.56029(11) 0.69176(9) 0.26673(6) 0.0751(5) Uani 1 1 d . .
O1 O 0.5257(3) 0.7595(2) 0.28892(18) 0.1024(15) Uani 1 1 d . .
F1T F 0.5389(4) 0.6145(3) 0.3468(2) 0.178(3) Uani 1 1 d . .
F2T F 0.5542(4) 0.5415(2) 0.2863(2) 0.230(4) Uani 1 1 d . .
O2 O 0.6428(3) 0.6817(3) 0.2722(3) 0.154(3) Uani 1 1 d . .
O3 O 0.5415(6) 0.6770(4) 0.2195(2) 0.210(4) Uani 1 1 d . .
F3T F 0.4458(4) 0.6082(5) 0.2963(4) 0.272(5) Uani 1 1 d . .

loop_
_atom_site_aniso_label
_atom_site_aniso_U_11
_atom_site_aniso_U_22
_atom_site_aniso_U_33
_atom_site_aniso_U_23
_atom_site_aniso_U_13
_atom_site_aniso_U_12
P1 0.0461(7) 0.0278(6) 0.0307(6) 0.0035(5) -0.0012(5) -0.0038(5)
F1 0.0420(16) 0.111(2) 0.0425(16) -0.0084(16) -0.0038(13) -0.0115(17)
N1 0.041(2) 0.038(2) 0.0281(19) 0.0054(17) -0.0018(17) 0.0022(18)
C1A 0.050(3) 0.055(3) 0.027(2) 0.002(2) -0.002(2) -0.006(2)
C1 0.054(3) 0.043(3) 0.042(3) 0.006(2) 0.005(2) 0.012(2)
C2 0.091(4) 0.036(3) 0.044(3) 0.013(2) 0.002(3) 0.001(3)
C22 0.098(5) 0.048(4) 0.070(4) 0.003(3) 0.003(3) -0.012(3)
C21 0.068(4) 0.067(4) 0.035(3) 0.006(2) 0.000(3) -0.026(3)
C3 0.096(5) 0.048(3) 0.054(3) 0.008(3) 0.004(3) 0.027(3)
C4 0.067(4) 0.048(3) 0.038(3) 0.008(2) 0.002(2) 0.014(3)
C25 0.120(6) 0.110(6) 0.067(4) 0.001(4) 0.001(5) -0.079(5)
C1B 0.047(3) 0.036(3) 0.026(2) 0.0025(19) -0.008(2) 0.003(2)
C24 0.166(8) 0.086(5) 0.063(4) 0.004(4) 0.024(5) -0.052(5)
C23 0.130(7) 0.059(4) 0.095(5) 0.008(4) 0.015(5) -0.012(4)
C26 0.089(5) 0.107(5) 0.054(4) -0.002(3) 0.005(3) -0.046(4)
C11 0.049(3) 0.054(3) 0.034(3) -0.007(2) -0.002(2) 0.005(3)
C12 0.051(3) 0.057(3) 0.045(3) 0.005(2) -0.001(2) 0.004(3)
C13 0.061(4) 0.064(4) 0.060(4) 0.015(3) 0.004(3) 0.002(3)
C14 0.093(5) 0.073(4) 0.044(3) 0.009(3) 0.004(3) 0.011(4)
C15 0.111(5) 0.086(4) 0.038(3) 0.000(3) -0.025(3) -0.002(4)
C16 0.088(4) 0.064(4) 0.050(3) -0.001(3) -0.017(3) -0.013(3)
C33 0.062(4) 0.083(5) 0.082(4) 0.026(4) 0.009(3) 0.030(4)
C222 0.057(3) 0.058(3) 0.035(3) 0.003(2) -0.006(2) -0.011(3)
C31 0.060(3) 0.035(3) 0.031(2) 0.009(2) 0.007(2) 0.005(2)
C41 0.058(3) 0.024(2) 0.032(2) 0.0093(19) -0.001(2) 0.001(2)
C46 0.067(4) 0.041(3) 0.037(3) 0.005(2) 0.000(2) 0.001(3)
C45 0.094(5) 0.054(3) 0.047(3) 0.005(3) 0.018(3) 0.013(3)
C36 0.084(4) 0.033(3) 0.056(3) 0.001(2) -0.003(3) 0.009(3)
C42 0.073(4) 0.046(3) 0.043(3) 0.002(2) -0.012(3) -0.008(3)
C44 0.157(7) 0.045(3) 0.036(3) -0.004(3) 0.013(4) 0.004(4)
C32 0.052(4) 0.057(3) 0.062(3) 0.016(3) 0.004(3) 0.010(3)
C34 0.100(5) 0.073(5) 0.068(4) 0.022(3) 0.020(4) 0.047(4)
C35 0.125(6) 0.041(3) 0.075(4) 0.003(3) 0.006(4) 0.022(4)
C43 0.123(6) 0.053(3) 0.044(3) -0.008(3) -0.011(4) -0.019(4)
C111 0.040(3) 0.040(3) 0.036(2) -0.001(2) -0.003(2) -0.002(2)
C1T 0.113(7) 0.113(7) 0.219(11) -0.113(7) 0.125(7) -0.057(5)
P2 0.0438(8) 0.0623(8) 0.0328(7) 0.0009(6) -0.0004(5) -0.0081(7)
F2 0.0405(15) 0.0537(16) 0.0476(15) 0.0098(13) -0.0009(12) -0.0037(13)
F3 0.0541(16) 0.0345(13) 0.0439(15) 0.0016(11) 0.0038(12) -0.0111(12)
F4 0.0458(15) 0.0363(13) 0.0393(13) 0.0091(11) -0.0050(11) -0.0081(12)
S1 0.0958(13) 0.0566(9) 0.0728(11) -0.0225(8) -0.0120(9) 0.0185(9)
O1 0.113(4) 0.068(3) 0.127(4) -0.048(3) -0.004(3) 0.034(3)
F1T 0.295(8) 0.103(4) 0.135(4) 0.017(3) 0.125(5) 0.040(4)
F2T 0.389(9) 0.057(3) 0.243(6) -0.033(3) 0.243(7) -0.035(4)
O2 0.070(3) 0.109(4) 0.282(8) 0.065(5) 0.053(4) 0.025(3)
O3 0.403(12) 0.119(5) 0.107(5) -0.055(4) -0.073(6) 0.054(6)
F3T 0.144(5) 0.273(9) 0.400(12) -0.162(8) 0.094(7) -0.138(6)

loop_
_atom_type_symbol
_atom_type_description
_atom_type_scat_dispersion_real
_atom_type_scat_dispersion_imag
_atom_type_scat_source
C C 0.0033 0.0016 'International Tables Vol C Tables 4.2.6.8 and 6.1.1.4'
H H 0.0000 0.0000 'International Tables Vol C Tables 4.2.6.8 and 6.1.1.4'
N N 0.0061 0.0033 'International Tables Vol C Tables 4.2.6.8 and 6.1.1.4'
O O 0.0106 0.0060 'International Tables Vol C Tables 4.2.6.8 and 6.1.1.4'
F F 0.0171 0.0103 'International Tables Vol C Tables 4.2.6.8 and 6.1.1.4'
P P 0.1023 0.0942 'International Tables Vol C Tables 4.2.6.8 and 6.1.1.4'
S S 0.1246 0.1234 'International Tables Vol C Tables 4.2.6.8 and 6.1.1.4'

loop_
_geom_angle_atom_site_label_1
_geom_angle_atom_site_label_2
_geom_angle_atom_site_label_3
_geom_angle
F3 P1 F4 177.24(14)
F3 P1 C41 91.40(17)
F4 P1 C41 89.82(17)
F3 P1 C31 91.15(18)
F4 P1 C31 90.38(18)
C41 P1 C31 120.0(2)
F3 P1 C111 86.39(16)
F4 P1 C111 90.86(16)
C41 P1 C111 120.3(2)
C31 P1 C111 119.7(2)
C1B N1 C1A 121.1(4)
C1B N1 C1 118.8(3)
C1A N1 C1 120.0(4)
N1 C1A C2 119.0(4)
N1 C1A C222 120.6(4)
C2 C1A C222 120.4(4)
C3 C2 C1A 120.8(5)
C21 C22 C23 120.1(7)
C22 C21 C26 118.1(6)
C22 C21 P2 120.9(4)
C26 C21 P2 121.0(5)
C2 C3 C4 119.1(5)
C1B C4 C3 120.6(5)
C24 C25 C26 119.0(7)
N1 C1B C4 119.2(4)
N1 C1B C111 121.3(4)
C4 C1B C111 119.5(4)
C23 C24 C25 121.1(8)
C24 C23 C22 121.2(8)
C21 C26 C25 120.5(7)
C12 C11 C16 119.4(5)
C12 C11 P2 121.4(4)
C16 C11 P2 119.2(4)
C11 C12 C13 119.9(5)
C14 C13 C12 119.7(5)
C15 C14 C13 121.0(5)
C14 C15 C16 119.8(5)
C11 C16 C15 120.1(5)
C34 C33 C32 119.8(6)
C1A C222 P2 118.8(3)
C36 C31 C32 118.5(5)
C36 C31 P1 120.5(4)
C32 C31 P1 121.0(4)
C46 C41 C42 119.0(4)
C46 C41 P1 120.3(3)
C42 C41 P1 120.7(4)
C41 C46 C45 120.1(5)
C44 C45 C46 119.2(6)
C31 C36 C35 119.8(5)
C43 C42 C41 120.6(6)
C43 C44 C45 121.0(5)
C33 C32 C31 121.1(5)
C35 C34 C33 119.8(6)
C34 C35 C36 121.0(6)
C44 C43 C42 120.1(6)
C1B C111 P1 118.0(3)
F1T C1T F2T 105.5(11)
F1T C1T F3T 104.4(7)
F2T C1T F3T 107.9(7)
F1T C1T S1 115.8(6)
F2T C1T S1 114.1(5)
F3T C1T S1 108.5(10)
F1 P2 F2 175.03(16)
F1 P2 C11 90.01(19)
F2 P2 C11 89.54(18)
F1 P2 C21 92.5(2)
F2 P2 C21 92.0(2)
C11 P2 C21 119.8(2)
F1 P2 C222 89.91(19)
F2 P2 C222 86.10(18)
C11 P2 C222 121.3(2)
C21 P2 C222 118.8(2)
O3 S1 O2 108.1(5)
O3 S1 O1 117.7(4)
O2 S1 O1 117.1(4)
O3 S1 C1T 107.0(5)
O2 S1 C1T 100.3(4)
O1 S1 C1T 104.7(3)

loop_
_geom_bond_atom_site_label_1
_geom_bond_atom_site_label_2
_geom_bond_distance
P1 F3 1.654(3)
P1 F4 1.682(3)
P1 C41 1.807(4)
P1 C31 1.812(5)
P1 C111 1.833(4)
F1 P2 1.661(3)
N1 C1B 1.362(5)
N1 C1A 1.366(5)
N1 C1 1.492(5)
C1A C2 1.388(7)
C1A C222 1.495(6)
C2 C3 1.358(7)
C22 C21 1.378(8)
C22 C23 1.383(8)
C21 C26 1.387(8)
C21 P2 1.820(6)
C3 C4 1.382(7)
C4 C1B 1.377(6)
C25 C24 1.346(10)
C25 C26 1.416(10)
C1B C111 1.494(6)
C24 C23 1.343(10)
C11 C12 1.386(6)
C11 C16 1.389(7)
C11 P2 1.813(5)
C12 C13 1.394(7)
C13 C14 1.374(7)
C14 C15 1.362(8)
C15 C16 1.390(8)
C33 C34 1.375(9)
C33 C32 1.376(7)
C222 P2 1.837(4)
C31 C36 1.382(6)
C31 C32 1.388(7)
C41 C46 1.389(6)
C41 C42 1.391(6)
C46 C45 1.398(7)
C45 C44 1.377(9)
C36 C35 1.388(7)
C42 C43 1.377(7)
C44 C43 1.365(9)
C34 C35 1.361(9)
C1T F1T 1.301(12)
C1T F2T 1.311(8)
C1T F3T 1.349(11)
C1T S1 1.731(10)
P2 F2 1.672(3)
S1 O3 1.360(6)
S1 O2 1.403(5)
S1 O1 1.409(4)
